data_7042433
loop_
_publ_author_name
'Bansal, Deepak'
'Gupta, Rajeev'

_publ_section_title
;
 Hydroxide-bridged dicopper complexes: the influence of secondary
 coordination sphere on structure and catecholase activity.
;
_journal_issue 14
_journal_name_full 'Dalton transactions (Cambridge, England : 2003)'
_journal_page_first 4617
_journal_page_last 4627
_journal_paper_doi 10.1039/c6dt04858g
_journal_volume 46
_journal_year 2017
_chemical_formula_moiety 'C94 H82 Cu4 N18 Na2 O17 S4'
_chemical_formula_sum 'C94 H82 Cu4 N18 Na2 O17 S4'
_chemical_formula_weight 2164.15
_space_group_crystal_system monoclinic
_space_group_IT_number 15
_space_group_name_Hall '-C 2yc'
_space_group_name_H-M_alt 'C 1 2/c 1'
_symmetry_space_group_name_Hall '-C 2yc'
_symmetry_space_group_name_H-M 'C 1 2/c 1'
_atom_sites_solution_hydrogens mixed
_audit_creation_method SHELXL-2014/7
_audit_update_record
;
2017-02-20 deposited with the CCDC.
2017-03-10 downloaded from the CCDC.
;
_cell_angle_alpha 90
_cell_angle_beta 109.122(13)
_cell_angle_gamma 90
_cell_formula_units_Z 4
_cell_length_a 25.553(5)
_cell_length_b 13.374(5)
_cell_length_c 28.901(4)
_cell_measurement_reflns_used 8213
_cell_measurement_temperature 293(2)
_cell_measurement_theta_max 25.0
_cell_measurement_theta_min 2.95
_cell_volume 9332(4)
_computing_cell_refinement 'CrysAlisPro, Oxford Diffraction Ltd.,'
_computing_data_collection 'CrysAlisPro, Oxford Diffraction Ltd.,'
_computing_data_reduction 'CrysAlisPro, Oxford Diffraction Ltd.,'
_computing_molecular_graphics 'WinGx v2014.1'
_computing_publication_material 'WinGx v2014.1'
_computing_structure_refinement 'SHELXL-2014/7 (Sheldrick, 2014)'
_computing_structure_solution 'SHELXL-2014/7 (Sheldrick, 2014)'
_diffrn_ambient_temperature 293(2)
_diffrn_measured_fraction_theta_full 0.998
_diffrn_measured_fraction_theta_max 0.998
_diffrn_measurement_device_type 'Xcalibur, Ruby, Gemini'
_diffrn_measurement_method '\w scans'
_diffrn_radiation_type MoK\a
_diffrn_radiation_wavelength 0.71073
_diffrn_reflns_av_R_equivalents 0.3193
_diffrn_reflns_av_unetI/netI 0.1752
_diffrn_reflns_Laue_measured_fraction_full 0.998
_diffrn_reflns_Laue_measured_fraction_max 0.998
_diffrn_reflns_limit_h_max 30
_diffrn_reflns_limit_h_min -30
_diffrn_reflns_limit_k_max 15
_diffrn_reflns_limit_k_min -15
_diffrn_reflns_limit_l_max 34
_diffrn_reflns_limit_l_min -34
_diffrn_reflns_number 56461
_diffrn_reflns_point_group_measured_fraction_full 0.998
_diffrn_reflns_point_group_measured_fraction_max 0.998
_diffrn_reflns_theta_full 25.000
_diffrn_reflns_theta_max 25.000
_diffrn_reflns_theta_min 2.954
_diffrn_source 'fine-focus sealed tube'
_exptl_absorpt_coefficient_mu 1.077
_exptl_absorpt_correction_T_max 0.815
_exptl_absorpt_correction_T_min 0.781
_exptl_absorpt_correction_type multi-scan
_exptl_absorpt_process_details constr
_exptl_crystal_colour green
_exptl_crystal_density_diffrn 1.540
_exptl_crystal_description cube
_exptl_crystal_F_000 4440
_exptl_crystal_size_max 0.230
_exptl_crystal_size_mid 0.200
_exptl_crystal_size_min 0.190
_refine_diff_density_max 1.326
_refine_diff_density_min -0.944
_refine_diff_density_rms 0.167
_refine_ls_extinction_method none
_refine_ls_goodness_of_fit_ref 1.011
_refine_ls_hydrogen_treatment mixed
_refine_ls_matrix_type full
_refine_ls_number_parameters 634
_refine_ls_number_reflns 8213
_refine_ls_number_restraints 2
_refine_ls_restrained_S_all 1.011
_refine_ls_R_factor_all 0.1826
_refine_ls_R_factor_gt 0.1120
_refine_ls_shift/su_max 0.018
_refine_ls_shift/su_mean 0.002
_refine_ls_structure_factor_coef Fsqd
_refine_ls_weighting_details 'w=1/[\s^2^(Fo^2^)+(0.1435P)^2^] where P=(Fo^2^+2Fc^2^)/3'
_refine_ls_weighting_scheme calc
_refine_ls_wR_factor_gt 0.2472
_refine_ls_wR_factor_ref 0.3106
_reflns_Friedel_coverage 0.000
_reflns_number_gt 4323
_reflns_number_total 8213
_reflns_threshold_expression 'I > 2\s(I)'
_cod_data_source_file c6dt04858g2.cif
_cod_data_source_block 5
_cod_depositor_comments 'Adding full bibliography for 7042430--7042434.cif.'
_cod_database_code 7042433
_shelx_shelxl_version_number 2014/7
_shelx_space_group_comment
;
The symmetry employed for this shelxl refinement is uniquely defined
by the following loop, which should always be used as a source of
symmetry information in preference to the above space-group names.
They are only intended as comments.
;
_shelx_estimated_absorpt_t_min 0.790
_shelx_estimated_absorpt_t_max 0.822

loop_
_space_group_symop_operation_xyz
'x, y, z'
'-x, y, -z+1/2'
'x+1/2, y+1/2, z'
'-x+1/2, y+1/2, -z+1/2'
'-x, -y, -z'
'x, -y, z-1/2'
'-x+1/2, -y+1/2, -z'
'x+1/2, -y+1/2, z-1/2'

loop_
_atom_site_label
_atom_site_type_symbol
_atom_site_fract_x
_atom_site_fract_y
_atom_site_fract_z
_atom_site_U_iso_or_equiv
_atom_site_adp_type
_atom_site_occupancy
_atom_site_site_symmetry_order
_atom_site_calc_flag
_atom_site_refinement_flags_posn
_atom_site_refinement_flags_adp
_atom_site_refinement_flags_occupancy
Cu1 Cu -0.29623(4) -0.67165(8) 0.40332(4) 0.0474(4) Uani 1 1 d . . .
Cu2 Cu -0.26080(4) -0.56592(7) 0.31374(4) 0.0415(3) Uani 1 1 d D . .
S1 S -0.23569(12) -0.4766(2) 0.54430(9) 0.0690(8) Uani 1 1 d . . .
S2 S -0.44584(10) -0.47483(19) 0.30107(9) 0.0607(7) Uani 1 1 d . . .
Na Na -0.43299(15) -0.9908(3) 0.27003(15) 0.0635(10) Uani 1 1 d . . .
O1 O -0.3822(3) -0.9121(5) 0.3333(2) 0.0660(18) Uani 1 1 d . . .
O2 O -0.2919(3) -0.6438(6) 0.5454(2) 0.076(2) Uani 1 1 d . . .
O3 O -0.2699(4) -0.8114(6) 0.1751(3) 0.099(3) Uani 1 1 d . . .
O4 O -0.1337(3) -0.5714(5) 0.2520(2) 0.0603(17) Uani 1 1 d . . .
O5 O -0.4136(3) -0.5054(7) 0.2258(3) 0.086(2) Uani 1 1 d . . .
O6 O -0.0021(3) -0.6029(8) 0.4647(3) 0.110(3) Uani 1 1 d . . .
O7 O -0.2460(2) -0.6003(5) 0.3782(2) 0.0456(15) Uani 1 1 d . . .
O8 O -0.5129(3) -0.9198(7) 0.2975(3) 0.097(3) Uani 1 1 d . . .
N1 N -0.3232(3) -0.7758(5) 0.3509(3) 0.0522(18) Uani 1 1 d . . .
N2 N -0.3361(3) -0.7602(5) 0.4347(3) 0.0497(18) Uani 1 1 d . . .
N3 N -0.2762(3) -0.6123(5) 0.4718(2) 0.0499(18) Uani 1 1 d . . .
N4 N -0.2291(3) -0.4723(6) 0.4563(3) 0.0548(19) Uani 1 1 d . . .
N6 N -0.1834(3) -0.5666(5) 0.3093(2) 0.0418(16) Uani 1 1 d . . .
N7 N -0.2732(3) -0.5458(5) 0.2461(2) 0.0408(16) Uani 1 1 d . . .
N8 N -0.3449(3) -0.5399(5) 0.2948(2) 0.0419(16) Uani 1 1 d . . .
N9 N -0.3664(3) -0.5453(5) 0.3689(2) 0.0451(17) Uani 1 1 d . . .
N10 N -0.5114(4) -0.7916(7) 0.3471(4) 0.086(3) Uani 1 1 d . . .
C1 C -0.3636(4) -0.8360(7) 0.4087(3) 0.051(2) Uani 1 1 d . . .
C2 C -0.3928(5) -0.9024(8) 0.4304(4) 0.070(3) Uani 1 1 d . . .
H2 H -0.4136 -0.9546 0.4121 0.084 Uiso 1 1 calc R U .
C3 C -0.3903(5) -0.8898(8) 0.4766(5) 0.082(3) Uani 1 1 d . . .
H3 H -0.4094 -0.9331 0.4905 0.099 Uiso 1 1 calc R U .
C4 C -0.3601(5) -0.8140(8) 0.5035(4) 0.073(3) Uani 1 1 d . . .
H4 H -0.3583 -0.8037 0.5358 0.087 Uiso 1 1 calc R U .
C5 C -0.3316(4) -0.7516(7) 0.4809(3) 0.056(2) Uani 1 1 d . . .
C6 C -0.2983(4) -0.6625(7) 0.5041(3) 0.053(2) Uani 1 1 d . . .
C7 C -0.2478(4) -0.5267(7) 0.4863(3) 0.056(2) Uani 1 1 d . . .
C8 C -0.2039(4) -0.3770(8) 0.5262(4) 0.067(3) Uani 1 1 d . . .
C9 C -0.1804(5) -0.2920(10) 0.5508(5) 0.092(4) Uani 1 1 d . . .
H9 H -0.1785 -0.2838 0.5833 0.111 Uiso 1 1 calc R U .
C10 C -0.1592(5) -0.2178(9) 0.5281(6) 0.093(4) Uani 1 1 d . . .
H10 H -0.1437 -0.1609 0.5459 0.112 Uiso 1 1 calc R U .
C11 C -0.1605(4) -0.2260(8) 0.4800(5) 0.082(3) Uani 1 1 d . . .
H11 H -0.1472 -0.1751 0.4649 0.098 Uiso 1 1 calc R U .
C12 C -0.1817(4) -0.3103(8) 0.4561(4) 0.074(3) Uani 1 1 d . . .
H12 H -0.1816 -0.3192 0.4242 0.089 Uiso 1 1 calc R U .
C13 C -0.2041(4) -0.3860(8) 0.4782(4) 0.061(3) Uani 1 1 d . . .
C14 C -0.3577(4) -0.8424(6) 0.3598(3) 0.052(2) Uani 1 1 d . . .
C15 C -0.3093(4) -0.7816(6) 0.3057(3) 0.050(2) Uani 1 1 d . . .
C16 C -0.3483(4) -0.7872(7) 0.2617(4) 0.061(3) Uani 1 1 d . . .
H16 H -0.3854 -0.7857 0.2595 0.074 Uiso 1 1 calc R U .
C17 C -0.3351(5) -0.7948(8) 0.2205(4) 0.074(3) Uani 1 1 d . . .
H17 H -0.3636 -0.7961 0.1906 0.089 Uiso 1 1 calc R U .
C18 C -0.2786(5) -0.8012(7) 0.2204(4) 0.067(3) Uani 1 1 d . . .
C19 C -0.2404(4) -0.7914(6) 0.2625(4) 0.054(2) Uani 1 1 d . . .
H19 H -0.2033 -0.7902 0.2645 0.064 Uiso 1 1 calc R U .
C20 C -0.2550(4) -0.7827(6) 0.3052(3) 0.048(2) Uani 1 1 d . . .
H20 H -0.2266 -0.7773 0.3351 0.057 Uiso 1 1 calc R U .
C21 C -0.2144(6) -0.8030(8) 0.1732(4) 0.088(4) Uani 1 1 d . . .
H21A H -0.2123 -0.8352 0.1442 0.132 Uiso 1 1 calc R U .
H21B H -0.1889 -0.8345 0.2016 0.132 Uiso 1 1 calc R U .
H21C H -0.2048 -0.7337 0.1727 0.132 Uiso 1 1 calc R U .
C22 C -0.2304(4) -0.5478(5) 0.2279(3) 0.0411(19) Uani 1 1 d . . .
C23 C -0.2360(4) -0.5331(6) 0.1799(3) 0.052(2) Uani 1 1 d . . .
H23 H -0.2063 -0.5334 0.1680 0.062 Uiso 1 1 calc R U .
C24 C -0.2902(4) -0.5175(8) 0.1506(3) 0.065(3) Uani 1 1 d . . .
H24 H -0.2984 -0.5078 0.1171 0.078 Uiso 1 1 calc R U .
C25 C -0.3325(4) -0.5163(7) 0.1712(3) 0.057(2) Uani 1 1 d . . .
H25 H -0.3687 -0.5050 0.1509 0.069 Uiso 1 1 calc R U .
C26 C -0.3232(4) -0.5308(6) 0.2192(3) 0.049(2) Uani 1 1 d . . .
C27 C -0.3651(4) -0.5243(7) 0.2473(3) 0.051(2) Uani 1 1 d . . .
C28 C -0.3792(3) -0.5262(6) 0.3235(3) 0.043(2) Uani 1 1 d . . .
C29 C -0.4540(4) -0.4776(7) 0.3588(3) 0.055(2) Uani 1 1 d . . .
C30 C -0.4997(5) -0.4498(8) 0.3738(4) 0.074(3) Uani 1 1 d . . .
H30 H -0.5314 -0.4241 0.3507 0.089 Uiso 1 1 calc R U .
C31 C -0.4984(5) -0.4597(8) 0.4208(4) 0.076(3) Uani 1 1 d . . .
H31 H -0.5282 -0.4406 0.4305 0.091 Uiso 1 1 calc R U .
C32 C -0.4517(5) -0.4986(9) 0.4529(4) 0.080(3) Uani 1 1 d . . .
H32 H -0.4492 -0.5066 0.4855 0.096 Uiso 1 1 calc R U .
C33 C -0.4074(4) -0.5268(7) 0.4380(3) 0.060(2) Uani 1 1 d . . .
H33 H -0.3760 -0.5526 0.4613 0.072 Uiso 1 1 calc R U .
C34 C -0.4076(3) -0.5184(6) 0.3901(3) 0.046(2) Uani 1 1 d . . .
C35 C -0.1776(4) -0.5635(6) 0.2642(3) 0.045(2) Uani 1 1 d . . .
C36 C -0.1370(4) -0.5789(7) 0.3482(3) 0.052(2) Uani 1 1 d . . .
C37 C -0.1053(4) -0.6640(8) 0.3531(4) 0.074(3) Uani 1 1 d . . .
H37 H -0.1155 -0.7139 0.3294 0.089 Uiso 1 1 calc R U .
C38 C -0.0593(4) -0.6743(9) 0.3927(4) 0.084(4) Uani 1 1 d . . .
H38 H -0.0379 -0.7320 0.3973 0.101 Uiso 1 1 calc R U .
C39 C -0.0453(5) -0.5980(10) 0.4256(4) 0.080(3) Uani 1 1 d . . .
C40 C -0.0775(5) -0.5157(8) 0.4215(4) 0.071(3) Uani 1 1 d . . .
H40 H -0.0677 -0.4671 0.4459 0.085 Uiso 1 1 calc R U .
C41 C -0.1233(4) -0.5041(7) 0.3828(4) 0.063(3) Uani 1 1 d . . .
H41 H -0.1452 -0.4472 0.3794 0.075 Uiso 1 1 calc R U .
C42 C 0.0294(7) -0.6919(16) 0.4712(6) 0.209(12) Uani 1 1 d . . .
H42A H 0.0601 -0.6878 0.5011 0.313 Uiso 1 1 calc R U .
H42B H 0.0065 -0.7478 0.4729 0.313 Uiso 1 1 calc R U .
H42C H 0.0428 -0.7006 0.4441 0.313 Uiso 1 1 calc R U .
C43 C -0.5181(5) -0.8870(9) 0.3351(5) 0.083(3) Uani 1 1 d . . .
H43 H -0.5272 -0.9310 0.3562 0.100 Uiso 1 1 calc R U .
C44 C -0.4927(7) -0.7234(10) 0.3188(6) 0.137(6) Uani 1 1 d . . .
H44A H -0.4590 -0.6929 0.3389 0.205 Uiso 1 1 calc R U .
H44B H -0.5203 -0.6728 0.3061 0.205 Uiso 1 1 calc R U .
H44C H -0.4862 -0.7582 0.2922 0.205 Uiso 1 1 calc R U .
C45 C -0.5206(8) -0.7534(12) 0.3916(7) 0.155(7) Uani 1 1 d . . .
H45A H -0.5554 -0.7188 0.3827 0.233 Uiso 1 1 calc R U .
H45B H -0.4913 -0.7082 0.4082 0.233 Uiso 1 1 calc R U .
H45C H -0.5212 -0.8083 0.4128 0.233 Uiso 1 1 calc R U .
O9 O -0.5000 -1.1284(8) 0.2500 0.093(4) Uani 1 2 d S T P
C46 C -0.5014(8) -1.1892(12) 0.2092(7) 0.152(7) Uani 1 1 d . U .
H46A H -0.4877 -1.2557 0.2202 0.183 Uiso 1 1 calc R U .
H46B H -0.4781 -1.1605 0.1921 0.183 Uiso 1 1 calc R U .
C47 C -0.5587(9) -1.1946(13) 0.1765(8) 0.192(10) Uani 1 1 d . U .
H47A H -0.5605 -1.2354 0.1487 0.288 Uiso 1 1 calc R U .
H47B H -0.5814 -1.2235 0.1937 0.288 Uiso 1 1 calc R U .
H47C H -0.5717 -1.1286 0.1657 0.288 Uiso 1 1 calc R U .
H7 H -0.244(4) -0.562(6) 0.3929(9) 0.05(3) Uiso 1 1 d D . .

loop_
_atom_site_aniso_label
_atom_site_aniso_U_11
_atom_site_aniso_U_22
_atom_site_aniso_U_33
_atom_site_aniso_U_23
_atom_site_aniso_U_13
_atom_site_aniso_U_12
Cu1 0.0421(7) 0.0635(7) 0.0374(7) 0.0032(5) 0.0140(5) -0.0040(5)
Cu2 0.0370(6) 0.0502(6) 0.0389(7) 0.0011(4) 0.0148(5) -0.0011(4)
S1 0.0633(17) 0.101(2) 0.0420(15) -0.0133(13) 0.0165(12) 0.0027(14)
S2 0.0441(14) 0.0853(17) 0.0515(15) 0.0077(12) 0.0139(11) 0.0128(12)
Na 0.048(2) 0.068(2) 0.077(3) -0.0083(19) 0.0229(19) -0.0036(17)
O1 0.073(5) 0.061(4) 0.069(5) -0.014(3) 0.031(4) -0.018(3)
O2 0.074(5) 0.119(6) 0.034(4) 0.001(4) 0.017(3) -0.009(4)
O3 0.109(7) 0.127(7) 0.069(6) -0.027(5) 0.039(5) -0.041(6)
O4 0.049(4) 0.088(5) 0.054(4) 0.008(3) 0.032(3) 0.007(3)
O5 0.047(5) 0.144(7) 0.060(5) 0.013(4) 0.006(4) 0.017(4)
O6 0.067(5) 0.179(9) 0.063(5) -0.021(5) -0.008(4) 0.027(6)
O7 0.037(3) 0.057(4) 0.047(4) -0.008(3) 0.020(3) -0.001(3)
O8 0.061(5) 0.128(7) 0.103(7) -0.046(5) 0.030(5) -0.023(5)
N1 0.047(4) 0.053(4) 0.059(5) 0.006(3) 0.021(4) -0.002(3)
N2 0.043(4) 0.062(5) 0.047(5) 0.017(4) 0.019(3) 0.010(4)
N3 0.049(4) 0.073(5) 0.028(4) -0.001(3) 0.013(3) -0.008(4)
N4 0.049(5) 0.076(5) 0.042(5) -0.005(4) 0.017(4) -0.004(4)
N6 0.031(4) 0.056(4) 0.040(4) -0.004(3) 0.014(3) -0.005(3)
N7 0.037(4) 0.049(4) 0.040(4) -0.003(3) 0.018(3) 0.003(3)
N8 0.033(4) 0.049(4) 0.043(4) -0.001(3) 0.012(3) -0.007(3)
N9 0.040(4) 0.055(4) 0.036(4) 0.007(3) 0.008(3) 0.004(3)
N10 0.073(6) 0.079(7) 0.109(8) -0.012(6) 0.033(6) -0.018(5)
C1 0.047(5) 0.067(6) 0.040(5) 0.007(4) 0.015(4) -0.006(4)
C2 0.086(8) 0.080(7) 0.053(7) 0.009(5) 0.035(6) -0.009(6)
C3 0.093(9) 0.071(7) 0.101(10) 0.003(6) 0.056(8) -0.023(6)
C4 0.078(8) 0.095(8) 0.053(7) 0.021(6) 0.032(6) 0.016(6)
C5 0.042(5) 0.085(7) 0.043(6) 0.008(5) 0.016(4) 0.002(5)
C6 0.046(5) 0.094(7) 0.021(5) 0.019(4) 0.014(4) 0.012(5)
C7 0.044(5) 0.078(6) 0.044(6) 0.004(5) 0.013(4) 0.011(5)
C8 0.045(6) 0.097(8) 0.054(6) -0.032(6) 0.009(5) -0.005(5)
C9 0.070(8) 0.116(10) 0.091(10) -0.041(8) 0.026(7) 0.007(7)
C10 0.066(8) 0.084(8) 0.122(12) -0.046(8) 0.022(8) -0.011(6)
C11 0.058(7) 0.075(7) 0.104(10) -0.014(7) 0.014(7) 0.007(6)
C12 0.054(6) 0.075(7) 0.085(8) -0.016(6) 0.011(6) 0.004(5)
C13 0.040(5) 0.075(7) 0.058(7) -0.019(5) 0.001(5) 0.007(5)
C14 0.053(6) 0.050(5) 0.054(6) -0.003(4) 0.019(5) 0.007(4)
C15 0.048(6) 0.043(5) 0.062(6) 0.002(4) 0.020(5) -0.005(4)
C16 0.053(6) 0.061(6) 0.070(7) 0.005(5) 0.019(5) -0.002(5)
C17 0.076(8) 0.072(7) 0.064(7) -0.004(5) 0.009(6) -0.013(6)
C18 0.089(9) 0.048(5) 0.080(8) -0.011(5) 0.050(7) -0.018(5)
C19 0.058(6) 0.048(5) 0.060(6) -0.011(4) 0.026(5) -0.011(4)
C20 0.052(6) 0.045(5) 0.044(5) -0.003(4) 0.013(4) -0.002(4)
C21 0.119(11) 0.077(7) 0.093(9) -0.001(6) 0.069(8) 0.006(7)
C22 0.054(5) 0.031(4) 0.043(5) 0.004(3) 0.022(4) 0.000(3)
C23 0.065(6) 0.043(5) 0.058(6) 0.007(4) 0.034(5) 0.004(4)
C24 0.072(7) 0.093(7) 0.038(6) 0.011(5) 0.028(5) -0.002(6)
C25 0.064(7) 0.066(6) 0.039(6) 0.008(4) 0.013(5) 0.009(5)
C26 0.045(5) 0.051(5) 0.053(6) 0.003(4) 0.017(5) -0.004(4)
C27 0.041(5) 0.067(6) 0.039(5) 0.000(4) 0.006(4) -0.006(4)
C28 0.027(4) 0.056(5) 0.042(5) -0.008(4) 0.004(4) -0.005(4)
C29 0.043(5) 0.074(6) 0.042(5) -0.004(4) 0.006(4) -0.001(4)
C30 0.065(7) 0.088(8) 0.070(8) 0.003(6) 0.023(6) 0.020(6)
C31 0.057(7) 0.102(8) 0.072(8) -0.011(6) 0.026(6) 0.012(6)
C32 0.083(8) 0.113(9) 0.051(7) 0.008(6) 0.032(6) 0.026(7)
C33 0.069(7) 0.071(6) 0.045(6) 0.007(5) 0.025(5) 0.012(5)
C34 0.039(5) 0.049(5) 0.055(6) -0.008(4) 0.021(4) -0.001(4)
C35 0.047(5) 0.041(4) 0.047(5) 0.009(4) 0.017(4) -0.005(4)
C36 0.048(5) 0.072(6) 0.039(5) 0.001(4) 0.020(4) 0.001(5)
C37 0.063(7) 0.084(7) 0.066(7) -0.010(5) 0.010(6) 0.027(6)
C38 0.057(7) 0.108(9) 0.069(8) -0.027(6) -0.005(6) 0.033(6)
C39 0.055(7) 0.117(10) 0.065(8) -0.012(7) 0.016(6) -0.002(7)
C40 0.066(7) 0.070(7) 0.070(8) -0.007(5) 0.014(6) -0.010(6)
C41 0.073(7) 0.061(6) 0.055(7) 0.001(5) 0.023(6) 0.001(5)
C42 0.140(15) 0.31(2) 0.108(13) -0.075(14) -0.056(12) 0.142(17)
C43 0.071(8) 0.086(9) 0.107(11) -0.007(7) 0.047(7) -0.011(6)
C44 0.143(15) 0.088(10) 0.153(15) 0.019(9) 0.012(12) -0.035(9)
C45 0.186(19) 0.132(14) 0.150(16) -0.051(12) 0.057(14) -0.024(13)
O9 0.069(7) 0.068(6) 0.150(11) 0.000 0.044(7) 0.000
C46 0.138(13) 0.118(12) 0.22(2) -0.101(13) 0.080(13) -0.013(11)
C47 0.203(19) 0.110(12) 0.22(2) -0.053(14) 0.012(17) 0.005(14)

loop_
_atom_type_symbol
_atom_type_description
_atom_type_scat_dispersion_real
_atom_type_scat_dispersion_imag
_atom_type_scat_source
C C 0.0033 0.0016 'International Tables Vol C Tables 4.2.6.8 and 6.1.1.4'
H H 0.0000 0.0000 'International Tables Vol C Tables 4.2.6.8 and 6.1.1.4'
Cu Cu 0.3201 1.2651 'International Tables Vol C Tables 4.2.6.8 and 6.1.1.4'
N N 0.0061 0.0033 'International Tables Vol C Tables 4.2.6.8 and 6.1.1.4'
Na Na 0.0362 0.0249 'International Tables Vol C Tables 4.2.6.8 and 6.1.1.4'
O O 0.0106 0.0060 'International Tables Vol C Tables 4.2.6.8 and 6.1.1.4'
S S 0.1246 0.1234 'International Tables Vol C Tables 4.2.6.8 and 6.1.1.4'

loop_
_geom_angle_atom_site_label_1
_geom_angle_atom_site_label_2
_geom_angle_atom_site_label_3
_geom_angle
_geom_angle_site_symmetry_1
_geom_angle_site_symmetry_3
O7 Cu1 N2 169.7(3) . .
O7 Cu1 N1 99.5(3) . .
N2 Cu1 N1 80.2(3) . .
O7 Cu1 N3 100.8(3) . .
N2 Cu1 N3 77.8(3) . .
N1 Cu1 N3 156.8(3) . .
O7 Cu1 N9 89.7(2) . .
N2 Cu1 N9 100.6(3) . .
N1 Cu1 N9 98.5(3) . .
N3 Cu1 N9 92.5(3) . .
O7 Cu2 N7 173.2(3) . .
O7 Cu2 N6 100.5(3) . .
N7 Cu2 N6 76.8(3) . .
O7 Cu2 N8 99.3(3) . .
N7 Cu2 N8 83.9(3) . .
N6 Cu2 N8 159.6(3) . .
C7 S1 C8 87.6(5) . .
C28 S2 C29 92.6(4) . .
O1 Na O8 125.1(3) . 2_455
O1 Na O4 99.9(3) . 4_445
O8 Na O4 105.5(3) 2_455 4_445
O1 Na O9 138.8(3) . .
O8 Na O9 85.8(3) 2_455 .
O4 Na O9 96.1(2) 4_445 .
O1 Na O8 83.0(3) . .
O8 Na O8 77.6(4) 2_455 .
O4 Na O8 173.1(3) 4_445 .
O9 Na O8 77.8(2) . .
O1 Na Na 125.5(3) . 2_455
O8 Na Na 53.1(2) 2_455 2_455
O4 Na Na 134.5(2) 4_445 2_455
O9 Na Na 48.68(18) . 2_455
O8 Na Na 42.65(19) . 2_455
C14 O1 Na 160.2(7) . .
C18 O3 C21 119.1(9) . .
C35 O4 Na 147.0(6) . 4_455
C39 O6 C42 116.3(11) . .
Cu2 O7 Cu1 124.6(3) . .
Cu2 O7 H7 114(5) . .
Cu1 O7 H7 93(7) . .
C43 O8 Na 136.4(8) . 2_455
C43 O8 Na 136.9(8) . .
Na O8 Na 84.3(3) 2_455 .
C14 N1 C15 120.4(7) . .
C14 N1 Cu1 113.7(6) . .
C15 N1 Cu1 125.9(5) . .
C5 N2 C1 120.1(8) . .
C5 N2 Cu1 122.2(6) . .
C1 N2 Cu1 117.3(6) . .
C7 N3 C6 119.5(7) . .
C7 N3 Cu1 124.8(6) . .
C6 N3 Cu1 115.5(6) . .
C7 N4 C13 111.7(8) . .
C35 N6 C36 117.4(7) . .
C35 N6 Cu2 118.4(5) . .
C36 N6 Cu2 123.9(6) . .
C26 N7 C22 122.6(8) . .
C26 N7 Cu2 116.6(6) . .
C22 N7 Cu2 120.8(6) . .
C27 N8 C28 119.3(7) . .
C27 N8 Cu2 108.8(6) . .
C28 N8 Cu2 131.5(5) . .
C28 N9 C34 114.6(7) . .
C28 N9 Cu1 118.1(6) . .
C34 N9 Cu1 123.3(5) . .
C43 N10 C44 121.0(12) . .
C43 N10 C45 121.4(11) . .
C44 N10 C45 117.6(12) . .
N2 C1 C2 119.0(8) . .
N2 C1 C14 112.9(8) . .
C2 C1 C14 128.1(9) . .
C3 C2 C1 120.1(10) . .
C3 C2 H2 119.9 . .
C1 C2 H2 119.9 . .
C2 C3 C4 120.2(10) . .
C2 C3 H3 119.9 . .
C4 C3 H3 119.9 . .
C3 C4 C5 117.6(10) . .
C3 C4 H4 121.2 . .
C5 C4 H4 121.2 . .
N2 C5 C4 122.6(9) . .
N2 C5 C6 112.1(8) . .
C4 C5 C6 124.9(9) . .
O2 C6 N3 128.1(9) . .
O2 C6 C5 119.7(8) . .
N3 C6 C5 112.1(7) . .
N4 C7 N3 122.2(8) . .
N4 C7 S1 115.4(7) . .
N3 C7 S1 122.4(7) . .
C9 C8 C13 116.6(11) . .
C9 C8 S1 130.6(10) . .
C13 C8 S1 112.7(7) . .
C8 C9 C10 121.2(12) . .
C8 C9 H9 119.4 . .
C10 C9 H9 119.4 . .
C9 C10 C11 122.1(11) . .
C9 C10 H10 119.0 . .
C11 C10 H10 119.0 . .
C12 C11 C10 117.1(12) . .
C12 C11 H11 121.4 . .
C10 C11 H11 121.4 . .
C11 C12 C13 121.7(12) . .
C11 C12 H12 119.1 . .
C13 C12 H12 119.1 . .
N4 C13 C8 112.6(10) . .
N4 C13 C12 126.2(9) . .
C8 C13 C12 121.2(9) . .
O1 C14 N1 127.8(9) . .
O1 C14 C1 116.6(8) . .
N1 C14 C1 115.4(8) . .
C16 C15 C20 115.3(9) . .
C16 C15 N1 121.8(9) . .
C20 C15 N1 122.9(8) . .
C15 C16 C17 121.3(10) . .
C15 C16 H16 119.3 . .
C17 C16 H16 119.3 . .
C16 C17 C18 123.2(10) . .
C16 C17 H17 118.4 . .
C18 C17 H17 118.4 . .
C19 C18 O3 125.8(11) . .
C19 C18 C17 116.0(10) . .
O3 C18 C17 118.1(11) . .
C18 C19 C20 119.9(9) . .
C18 C19 H19 120.1 . .
C20 C19 H19 120.1 . .
C15 C20 C19 124.1(9) . .
C15 C20 H20 117.9 . .
C19 C20 H20 117.9 . .
O3 C21 H21A 109.5 . .
O3 C21 H21B 109.5 . .
H21A C21 H21B 109.5 . .
O3 C21 H21C 109.5 . .
H21A C21 H21C 109.5 . .
H21B C21 H21C 109.5 . .
C23 C22 N7 124.1(8) . .
C23 C22 C35 122.0(8) . .
N7 C22 C35 113.8(7) . .
C22 C23 C24 113.4(8) . .
C22 C23 H23 123.3 . .
C24 C23 H23 123.3 . .
C23 C24 C25 120.0(9) . .
C23 C24 H24 120.0 . .
C25 C24 H24 120.0 . .
C26 C25 C24 122.7(9) . .
C26 C25 H25 118.7 . .
C24 C25 H25 118.7 . .
N7 C26 C25 117.1(9) . .
N7 C26 C27 114.6(8) . .
C25 C26 C27 128.1(9) . .
O5 C27 N8 123.5(9) . .
O5 C27 C26 120.5(8) . .
N8 C27 C26 116.0(8) . .
N9 C28 N8 125.8(7) . .
N9 C28 S2 110.6(6) . .
N8 C28 S2 123.6(6) . .
C34 C29 C30 122.0(9) . .
C34 C29 S2 107.1(7) . .
C30 C29 S2 130.8(8) . .
C31 C30 C29 121.8(10) . .
C31 C30 H30 119.1 . .
C29 C30 H30 119.1 . .
C30 C31 C32 117.0(10) . .
C30 C31 H31 121.5 . .
C32 C31 H31 121.5 . .
C31 C32 C33 121.1(10) . .
C31 C32 H32 119.5 . .
C33 C32 H32 119.5 . .
C34 C33 C32 123.5(9) . .
C34 C33 H33 118.3 . .
C32 C33 H33 118.3 . .
C29 C34 C33 114.6(8) . .
C29 C34 N9 115.1(8) . .
C33 C34 N9 130.3(8) . .
O4 C35 N6 129.7(8) . .
O4 C35 C22 120.6(8) . .
N6 C35 C22 109.7(7) . .
N6 C36 C37 120.8(8) . .
N6 C36 C41 117.5(9) . .
C37 C36 C41 121.7(9) . .
C38 C37 C36 119.3(10) . .
C38 C37 H37 120.4 . .
C36 C37 H37 120.4 . .
C37 C38 C39 118.1(10) . .
C37 C38 H38 120.9 . .
C39 C38 H38 120.9 . .
O6 C39 C40 115.8(11) . .
O6 C39 C38 121.7(12) . .
C40 C39 C38 122.4(11) . .
C41 C40 C39 120.4(11) . .
C41 C40 H40 119.8 . .
C39 C40 H40 119.8 . .
C40 C41 C36 117.9(10) . .
C40 C41 H41 121.0 . .
C36 C41 H41 121.0 . .
O6 C42 H42A 109.5 . .
O6 C42 H42B 109.5 . .
H42A C42 H42B 109.5 . .
O6 C42 H42C 109.5 . .
H42A C42 H42C 109.5 . .
H42B C42 H42C 109.5 . .
O8 C43 N10 122.7(12) . .
O8 C43 H43 118.7 . .
N10 C43 H43 118.7 . .
N10 C44 H44A 109.5 . .
N10 C44 H44B 109.5 . .
H44A C44 H44B 109.5 . .
N10 C44 H44C 109.5 . .
H44A C44 H44C 109.5 . .
H44B C44 H44C 109.5 . .
N10 C45 H45A 109.5 . .
N10 C45 H45B 109.5 . .
H45A C45 H45B 109.5 . .
N10 C45 H45C 109.5 . .
H45A C45 H45C 109.5 . .
H45B C45 H45C 109.5 . .
C46 O9 C46 110.3(18) 2_455 .
C46 O9 Na 114.1(8) 2_455 .
C46 O9 Na 116.8(8) . .
C46 O9 Na 116.8(8) 2_455 2_455
C46 O9 Na 114.1(8) . 2_455
Na O9 Na 82.6(4) . 2_455
O9 C46 C47 108.1(14) . .
O9 C46 H46A 110.1 . .
C47 C46 H46A 110.1 . .
O9 C46 H46B 110.1 . .
C47 C46 H46B 110.1 . .
H46A C46 H46B 108.4 . .
C46 C47 H47A 109.5 . .
C46 C47 H47B 109.5 . .
H47A C47 H47B 109.5 . .
C46 C47 H47C 109.5 . .
H47A C47 H47C 109.5 . .
H47B C47 H47C 109.5 . .

loop_
_geom_bond_atom_site_label_1
_geom_bond_atom_site_label_2
_geom_bond_distance
_geom_bond_site_symmetry_2
Cu1 O7 1.922(6) .
Cu1 N2 1.967(7) .
Cu1 N1 2.008(7) .
Cu1 N3 2.037(7) .
Cu1 N9 2.427(6) .
Cu2 O7 1.834(6) .
Cu2 N7 1.894(7) .
Cu2 N6 2.023(6) .
Cu2 N8 2.066(7) .
S1 C7 1.736(10) .
S1 C8 1.729(11) .
S2 C28 1.751(8) .
S2 C29 1.748(10) .
Na O1 2.140(7) .
Na O8 2.203(9) 2_455
Na O4 2.275(7) 4_445
Na O9 2.451(9) .
Na O8 2.599(9) .
Na Na 3.236(7) 2_455
O1 C14 1.238(10) .
O2 C6 1.178(10) .
O3 C18 1.404(12) .
O3 C21 1.442(14) .
O4 C35 1.288(10) .
O4 Na 2.275(7) 4_455
O5 C27 1.217(10) .
O6 C39 1.299(13) .
O6 C42 1.413(17) .
O7 H7 0.66(6) .
O8 C43 1.219(13) .
O8 Na 2.203(9) 2_455
N1 C14 1.336(11) .
N1 C15 1.465(11) .
N2 C5 1.306(11) .
N2 C1 1.320(11) .
N3 C7 1.347(12) .
N3 C6 1.409(10) .
N4 C7 1.336(11) .
N4 C13 1.370(12) .
N6 C35 1.360(10) .
N6 C36 1.351(11) .
N7 C26 1.276(11) .
N7 C22 1.361(10) .
N8 C27 1.314(10) .
N8 C28 1.402(10) .
N9 C28 1.270(10) .
N9 C34 1.428(10) .
N10 C43 1.318(14) .
N10 C44 1.406(16) .
N10 C45 1.474(17) .
C1 C2 1.429(12) .
C1 C14 1.473(12) .
C2 C3 1.326(14) .
C2 H2 0.9300 .
C3 C4 1.355(15) .
C3 H3 0.9300 .
C4 C5 1.401(13) .
C4 H4 0.9300 .
C5 C6 1.490(13) .
C8 C9 1.371(15) .
C8 C13 1.390(13) .
C9 C10 1.394(17) .
C9 H9 0.9300 .
C10 C11 1.385(17) .
C10 H10 0.9300 .
C11 C12 1.340(14) .
C11 H11 0.9300 .
C12 C13 1.414(14) .
C12 H12 0.9300 .
C15 C16 1.337(12) .
C15 C20 1.390(12) .
C16 C17 1.344(13) .
C16 H16 0.9300 .
C17 C18 1.446(15) .
C17 H17 0.9300 .
C18 C19 1.295(14) .
C19 C20 1.407(12) .
C19 H19 0.9300 .
C20 H20 0.9300 .
C21 H21A 0.9600 .
C21 H21B 0.9600 .
C21 H21C 0.9600 .
C22 C23 1.361(11) .
C22 C35 1.427(12) .
C23 C24 1.382(13) .
C23 H23 0.9300 .
C24 C25 1.397(13) .
C24 H24 0.9300 .
C25 C26 1.341(12) .
C25 H25 0.9300 .
C26 C27 1.543(12) .
C29 C34 1.350(12) .
C29 C30 1.422(14) .
C30 C31 1.352(14) .
C30 H30 0.9300 .
C31 C32 1.353(14) .
C31 H31 0.9300 .
C32 C33 1.387(14) .
C32 H32 0.9300 .
C33 C34 1.388(12) .
C33 H33 0.9300 .
C36 C37 1.376(12) .
C36 C41 1.376(12) .
C37 C38 1.353(13) .
C37 H37 0.9300 .
C38 C39 1.360(14) .
C38 H38 0.9300 .
C39 C40 1.356(15) .
C40 C41 1.336(13) .
C40 H40 0.9300 .
C41 H41 0.9300 .
C42 H42A 0.9600 .
C42 H42B 0.9600 .
C42 H42C 0.9600 .
C43 H43 0.9300 .
C44 H44A 0.9600 .
C44 H44B 0.9600 .
C44 H44C 0.9600 .
C45 H45A 0.9600 .
C45 H45B 0.9600 .
C45 H45C 0.9600 .
O9 C46 1.424(14) 2_455
O9 C46 1.424(14) .
O9 Na 2.451(9) 2_455
C46 C47 1.46(2) .
C46 H46A 0.9700 .
C46 H46B 0.9700 .
C47 H47A 0.9600 .
C47 H47B 0.9600 .
C47 H47C 0.9600 .

loop_
_geom_torsion_atom_site_label_1
_geom_torsion_atom_site_label_2
_geom_torsion_atom_site_label_3
_geom_torsion_atom_site_label_4
_geom_torsion
_geom_torsion_site_symmetry_1
N6 Cu2 O7 Cu1 -150.6(4) .
N8 Cu2 O7 Cu1 34.0(4) .
N6 Cu2 N7 C26 -176.1(7) .
N8 Cu2 N7 C26 -2.9(6) .
N6 Cu2 N7 C22 4.1(5) .
N8 Cu2 N7 C22 177.3(6) .
C5 N2 C1 C2 6.2(13) .
Cu1 N2 C1 C2 179.6(7) .
C5 N2 C1 C14 -171.5(8) .
Cu1 N2 C1 C14 1.9(10) .
N2 C1 C2 C3 -2.6(15) .
C14 C1 C2 C3 174.8(10) .
C1 C2 C3 C4 -0.1(18) .
C2 C3 C4 C5 -0.7(17) .
C1 N2 C5 C4 -7.3(13) .
Cu1 N2 C5 C4 179.6(7) .
C1 N2 C5 C6 179.0(8) .
Cu1 N2 C5 C6 5.9(10) .
C3 C4 C5 N2 4.5(15) .
C3 C4 C5 C6 177.3(10) .
C7 N3 C6 O2 -6.6(15) .
Cu1 N3 C6 O2 178.5(8) .
C7 N3 C6 C5 176.0(8) .
Cu1 N3 C6 C5 1.2(9) .
N2 C5 C6 O2 178.1(8) .
C4 C5 C6 O2 4.6(15) .
N2 C5 C6 N3 -4.3(11) .
C4 C5 C6 N3 -177.8(9) .
C13 N4 C7 N3 176.8(8) .
C13 N4 C7 S1 -0.6(10) .
C6 N3 C7 N4 -175.5(8) .
Cu1 N3 C7 N4 -1.1(13) .
C6 N3 C7 S1 1.8(12) .
Cu1 N3 C7 S1 176.1(4) .
C8 S1 C7 N4 0.3(8) .
C8 S1 C7 N3 -177.1(8) .
C7 S1 C8 C9 178.5(11) .
C7 S1 C8 C13 0.1(8) .
C13 C8 C9 C10 1.6(17) .
S1 C8 C9 C10 -176.7(9) .
C8 C9 C10 C11 -0.3(19) .
C9 C10 C11 C12 -1.9(18) .
C10 C11 C12 C13 2.7(16) .
C7 N4 C13 C8 0.7(12) .
C7 N4 C13 C12 -177.6(9) .
C9 C8 C13 N4 -179.1(9) .
S1 C8 C13 N4 -0.5(11) .
C9 C8 C13 C12 -0.8(15) .
S1 C8 C13 C12 177.9(7) .
C11 C12 C13 N4 176.6(10) .
C11 C12 C13 C8 -1.5(15) .
Na O1 C14 N1 -53(2) .
Na O1 C14 C1 131.9(17) .
C15 N1 C14 O1 -1.6(14) .
Cu1 N1 C14 O1 177.2(8) .
C15 N1 C14 C1 173.3(7) .
Cu1 N1 C14 C1 -8.0(10) .
N2 C1 C14 O1 179.6(8) .
C2 C1 C14 O1 2.2(15) .
N2 C1 C14 N1 4.2(11) .
C2 C1 C14 N1 -173.3(9) .
C14 N1 C15 C16 51.7(12) .
Cu1 N1 C15 C16 -126.8(8) .
C14 N1 C15 C20 -127.7(9) .
Cu1 N1 C15 C20 53.7(10) .
C20 C15 C16 C17 1.0(13) .
N1 C15 C16 C17 -178.4(8) .
C15 C16 C17 C18 2.3(15) .
C21 O3 C18 C19 -5.1(15) .
C21 O3 C18 C17 170.9(9) .
C16 C17 C18 C19 -5.1(15) .
C16 C17 C18 O3 178.5(9) .
O3 C18 C19 C20 -179.5(8) .
C17 C18 C19 C20 4.4(13) .
C16 C15 C20 C19 -1.6(12) .
N1 C15 C20 C19 177.9(7) .
C18 C19 C20 C15 -1.4(13) .
C26 N7 C22 C23 0.8(12) .
Cu2 N7 C22 C23 -179.4(6) .
C26 N7 C22 C35 178.8(7) .
Cu2 N7 C22 C35 -1.4(9) .
N7 C22 C23 C24 -1.2(12) .
C35 C22 C23 C24 -179.0(8) .
C22 C23 C24 C25 1.1(13) .
C23 C24 C25 C26 -0.7(15) .
C22 N7 C26 C25 -0.3(12) .
Cu2 N7 C26 C25 179.9(6) .
C22 N7 C26 C27 -176.1(7) .
Cu2 N7 C26 C27 4.1(9) .
C24 C25 C26 N7 0.2(13) .
C24 C25 C26 C27 175.4(9) .
C28 N8 C27 O5 -5.7(13) .
Cu2 N8 C27 O5 -178.8(8) .
C28 N8 C27 C26 174.1(7) .
Cu2 N8 C27 C26 1.0(9) .
N7 C26 C27 O5 176.5(9) .
C25 C26 C27 O5 1.2(15) .
N7 C26 C27 N8 -3.4(11) .
C25 C26 C27 N8 -178.6(8) .
C34 N9 C28 N8 176.1(7) .
Cu1 N9 C28 N8 -25.8(10) .
C34 N9 C28 S2 -1.6(9) .
Cu1 N9 C28 S2 156.4(4) .
C27 N8 C28 N9 174.7(8) .
Cu2 N8 C28 N9 -13.9(12) .
C27 N8 C28 S2 -7.8(11) .
Cu2 N8 C28 S2 163.5(4) .
C29 S2 C28 N9 1.8(7) .
C29 S2 C28 N8 -176.0(7) .
C28 S2 C29 C34 -1.5(7) .
C28 S2 C29 C30 -178.1(10) .
C34 C29 C30 C31 2.2(16) .
S2 C29 C30 C31 178.5(9) .
C29 C30 C31 C32 -0.8(17) .
C30 C31 C32 C33 0.0(18) .
C31 C32 C33 C34 -0.6(18) .
C30 C29 C34 C33 -2.6(14) .
S2 C29 C34 C33 -179.6(6) .
C30 C29 C34 N9 177.9(8) .
S2 C29 C34 N9 0.9(9) .
C32 C33 C34 C29 1.8(15) .
C32 C33 C34 N9 -178.7(9) .
C28 N9 C34 C29 0.5(11) .
Cu1 N9 C34 C29 -156.2(6) .
C28 N9 C34 C33 -178.9(9) .
Cu1 N9 C34 C33 24.3(12) .
Na O4 C35 N6 -100.0(11) 4_455
Na O4 C35 C22 79.0(13) 4_455
C36 N6 C35 O4 0.5(12) .
Cu2 N6 C35 O4 -173.7(7) .
C36 N6 C35 C22 -178.6(7) .
Cu2 N6 C35 C22 7.2(8) .
C23 C22 C35 O4 -4.9(12) .
N7 C22 C35 O4 177.0(7) .
C23 C22 C35 N6 174.3(7) .
N7 C22 C35 N6 -3.8(9) .
C35 N6 C36 C37 -62.0(12) .
Cu2 N6 C36 C37 111.9(9) .
C35 N6 C36 C41 118.9(9) .
Cu2 N6 C36 C41 -67.3(10) .
N6 C36 C37 C38 -179.5(10) .
C41 C36 C37 C38 -0.4(17) .
C36 C37 C38 C39 -2.0(19) .
C42 O6 C39 C40 175.2(14) .
C42 O6 C39 C38 0(2) .
C37 C38 C39 O6 179.2(12) .
C37 C38 C39 C40 4(2) .
O6 C39 C40 C41 -179.3(11) .
C38 C39 C40 C41 -4.1(19) .
C39 C40 C41 C36 1.5(16) .
N6 C36 C41 C40 179.8(9) .
C37 C36 C41 C40 0.7(15) .
Na O8 C43 N10 -115.3(12) 2_455
Na O8 C43 N10 89.2(16) .
C44 N10 C43 O8 -5.8(19) .
C45 N10 C43 O8 177.0(14) .
C46 O9 C46 C47 99.5(17) 2_455
Na O9 C46 C47 -128.2(14) .
Na O9 C46 C47 -34.3(19) 2_455
